data_7059791
loop_
_publ_author_name
'Song, Li-Cheng'
'Chen, Wei'
'Feng, Li'

_publ_section_title
;
 Two heterodinuclear NiFe-based sulfenate complexes mimicking an
 S-oxygenated intermediate of an O2-tolerant [NiFe]-H2ase: synthesis,
 structures, and reactivity
;
_journal_issue 33
_journal_name_full 'New Journal of Chemistry'
_journal_page_first 14015
_journal_page_last 14023
_journal_paper_doi 10.1039/D0NJ02586K
_journal_volume 44
_journal_year 2020
_chemical_formula_moiety 'C17 H26 Fe N2 Ni O5 S2'
_chemical_formula_sum 'C17 H26 Fe N2 Ni O5 S2'
_chemical_formula_weight 517.08
_space_group_crystal_system monoclinic
_space_group_IT_number 15
_space_group_name_Hall '-I 2ya'
_space_group_name_H-M_alt 'I 1 2/a 1'
_atom_sites_solution_hydrogens geom
_audit_creation_date 2020-04-03
_audit_creation_method
;
Olex2 1.2
(compiled 2018.05.29 svn.r3508 for OlexSys, GUI svn.r5506)
;
_audit_update_record
;
2020-04-20 deposited with the CCDC.	2020-07-20 downloaded from the CCDC.
;
_cell_angle_alpha 90
_cell_angle_beta 96.359(2)
_cell_angle_gamma 90
_cell_formula_units_Z 8
_cell_length_a 14.9746(3)
_cell_length_b 14.4363(2)
_cell_length_c 26.1448(4)
_cell_measurement_reflns_used 10367
_cell_measurement_temperature 117(20)
_cell_measurement_theta_max 28.8420
_cell_measurement_theta_min 3.2240
_cell_volume 5617.15(16)
_computing_cell_refinement 'CrysAlisPro 1.171.39.46 (Rigaku OD, 2018)'
_computing_data_collection 'CrysAlisPro 1.171.39.46 (Rigaku OD, 2018)'
_computing_data_reduction 'CrysAlisPro 1.171.39.46 (Rigaku OD, 2018)'
_computing_molecular_graphics 'Olex2 (Dolomanov et al., 2009)'
_computing_publication_material 'Olex2 (Dolomanov et al., 2009)'
_computing_structure_refinement 'ShelXL (Sheldrick, 2015)'
_computing_structure_solution 'SHELXT 2014/5 (Sheldrick, 2014)'
_diffrn_ambient_temperature 117(20)
_diffrn_detector_area_resol_mean 16.2116
_diffrn_detector_type Eos
_diffrn_measured_fraction_theta_full 0.998
_diffrn_measured_fraction_theta_max 0.885
_diffrn_measurement_details
;
List of Runs (angles in degrees, time in seconds):

  # Type    Start    End  Width  t~exp~   \w     \q     \k     \f   Frames
#--------------------------------------------------------------------------
  1  \w     31.00  79.00   1.00   15.00    --   18.47  37.00 -90.00   48
  2  \w     22.00  91.00   1.00   15.00    --   18.47  37.00-150.00   69
  3  \w    -10.00  33.00   1.00   15.00    --   18.47  77.00  90.00   43
  4  \w     29.00  60.00   1.00   15.00    --   18.47 -99.00-150.00   31
  5  \w    -16.00  60.00   1.00   15.00    --   18.47 -99.00 -30.00   76
  6  \w    -34.00  44.00   1.00   15.00    --   18.47 -37.00  60.00   78
  7  \w    -72.00 -39.00   1.00   15.00    --  -19.64-178.00 -90.00   33
  8  \w    -69.00 -42.00   1.00   15.00    --  -19.64-178.00 -30.00   27
;
_diffrn_measurement_device 'four-circle diffractometer'
_diffrn_measurement_device_type 'SuperNova, Single source at offset/far, Eos'
_diffrn_measurement_method '\w scans'
_diffrn_radiation_type MoK\a
_diffrn_radiation_wavelength 0.71073
_diffrn_reflns_av_R_equivalents 0.0373
_diffrn_reflns_av_unetI/netI 0.0398
_diffrn_reflns_Laue_measured_fraction_full 0.998
_diffrn_reflns_Laue_measured_fraction_max 0.885
_diffrn_reflns_limit_h_max 19
_diffrn_reflns_limit_h_min -19
_diffrn_reflns_limit_k_max 19
_diffrn_reflns_limit_k_min -19
_diffrn_reflns_limit_l_max 34
_diffrn_reflns_limit_l_min -32
_diffrn_reflns_number 22432
_diffrn_reflns_point_group_measured_fraction_full 0.998
_diffrn_reflns_point_group_measured_fraction_max 0.885
_diffrn_reflns_theta_full 25.242
_diffrn_reflns_theta_max 29.039
_diffrn_reflns_theta_min 3.136
_exptl_absorpt_coefficient_mu 1.358
_exptl_absorpt_correction_T_max 1.00000
_exptl_absorpt_correction_T_min 0.70892
_exptl_absorpt_correction_type multi-scan
_exptl_absorpt_process_details
;
CrysAlisPro 1.171.39.46 (Rigaku Oxford Diffraction, 2018)
Empirical absorption correction using spherical harmonics,
 implemented in SCALE3 ABSPACK scaling algorithm.
;
_exptl_crystal_colour red
_exptl_crystal_colour_primary red
_exptl_crystal_density_diffrn 1.223
_exptl_crystal_description block
_exptl_crystal_F_000 2144
_exptl_crystal_size_max 0.12
_exptl_crystal_size_mid 0.11
_exptl_crystal_size_min 0.1
_refine_diff_density_max 0.892
_refine_diff_density_min -0.486
_refine_diff_density_rms 0.066
_refine_ls_extinction_method none
_refine_ls_goodness_of_fit_ref 1.044
_refine_ls_hydrogen_treatment constr
_refine_ls_matrix_type full
_refine_ls_number_parameters 257
_refine_ls_number_reflns 6641
_refine_ls_number_restraints 0
_refine_ls_restrained_S_all 1.044
_refine_ls_R_factor_all 0.0413
_refine_ls_R_factor_gt 0.0326
_refine_ls_shift/su_max 0.001
_refine_ls_shift/su_mean 0.000
_refine_ls_structure_factor_coef Fsqd
_refine_ls_weighting_details 'w=1/[\s^2^(Fo^2^)+(0.0338P)^2^+4.2732P] where P=(Fo^2^+2Fc^2^)/3'
_refine_ls_weighting_scheme calc
_refine_ls_wR_factor_gt 0.0778
_refine_ls_wR_factor_ref 0.0831
_reflns_Friedel_coverage 0.000
_reflns_number_gt 5550
_reflns_number_total 6641
_reflns_threshold_expression 'I > 2\s(I)'
_cod_data_source_file d0nj02586k2.cif
_cod_data_source_block 5
_cod_depositor_comments
;Adding full bibliography for 7059789--7059793.cif.

 Adding full bibliography for 7059789--7059793.cif.
;
_cod_database_code 7059791
_shelx_shelxl_version_number 2018/3
_shelx_space_group_comment
;
The symmetry employed for this shelxl refinement is uniquely defined
by the following loop, which should always be used as a source of
symmetry information in preference to the above space-group names.
They are only intended as comments.
;
_shelx_estimated_absorpt_t_max 0.876
_shelx_estimated_absorpt_t_min 0.854
_olex2_refinement_description
;
1. Fixed Uiso
 At 1.2 times of:
  All C(H,H) groups
 At 1.5 times of:
  All C(H,H,H) groups
2.a Secondary CH2 refined with riding coordinates:
 C8(H8A,H8B), C9(H9A,H9B), C10(H10A,H10B), C11(H11A,H11B), C12(H12A,H12B),
 C13(H13A,H13B), C14(H14A,H14B)
2.b Idealised Me refined as rotating group:
 C6(H6A,H6B,H6C), C7(H7A,H7B,H7C), C16(H16A,H16B,H16C), C17(H17A,H17B,H17C)
;
_platon_squeeze_void_probe_radius 1.20
_olex2_submission_special_instructions 'No special instructions were received'
_oxdiff_exptl_absorpt_empirical_details
;
Empirical correction (ABSPACK) includes:
- Absorption correction using spherical harmonics
- Frame scaling
;

loop_
_space_group_symop_operation_xyz
'x, y, z'
'-x+1/2, y, -z'
'x+1/2, y+1/2, z+1/2'
'-x+1, y+1/2, -z+1/2'
'-x, -y, -z'
'x-1/2, -y, z'
'-x+1/2, -y+1/2, -z+1/2'
'x, -y+1/2, z+1/2'

loop_
_atom_site_label
_atom_site_type_symbol
_atom_site_fract_x
_atom_site_fract_y
_atom_site_fract_z
_atom_site_U_iso_or_equiv
_atom_site_adp_type
_atom_site_occupancy
_atom_site_site_symmetry_order
_atom_site_calc_flag
_atom_site_refinement_flags_posn
_atom_site_refinement_flags_adp
_atom_site_refinement_flags_occupancy
_atom_site_disorder_assembly
_atom_site_disorder_group
Ni1 Ni 0.73699(2) 0.63864(2) 0.39884(2) 0.01535(7) Uani 1 1 d . . . . .
Fe1 Fe 0.57101(2) 0.85231(2) 0.37939(2) 0.02411(9) Uani 1 1 d . . . . .
S2 S 0.69881(3) 0.77771(3) 0.41979(2) 0.01827(11) Uani 1 1 d . . . . .
S1 S 0.60657(3) 0.58793(3) 0.36849(2) 0.02062(11) Uani 1 1 d . . . . .
O2 O 0.45873(13) 0.71499(13) 0.42566(8) 0.0501(5) Uani 1 1 d . . . . .
O3 O 0.61982(13) 0.81908(13) 0.27444(6) 0.0423(4) Uani 1 1 d . . . . .
O4 O 0.40701(14) 0.94164(14) 0.33421(6) 0.0537(5) Uani 1 1 d . . . . .
O5 O 0.60271(15) 1.02019(13) 0.44269(7) 0.0550(5) Uani 1 1 d . . . . .
O1 O 0.58082(10) 0.51816(10) 0.40792(5) 0.0282(3) Uani 1 1 d . . . . .
N2 N 0.86170(11) 0.66613(11) 0.42647(6) 0.0175(3) Uani 1 1 d . . . . .
N1 N 0.78839(11) 0.51995(11) 0.38268(6) 0.0184(3) Uani 1 1 d . . . . .
C1 C 0.50494(16) 0.76646(17) 0.40788(9) 0.0330(5) Uani 1 1 d . . . . .
C2 C 0.60349(16) 0.83168(15) 0.31609(9) 0.0304(5) Uani 1 1 d . . . . .
C3 C 0.47184(18) 0.90634(17) 0.35171(8) 0.0352(6) Uani 1 1 d . . . . .
C4 C 0.59482(18) 0.95399(16) 0.41863(9) 0.0363(6) Uani 1 1 d . . . . .
C5 C 0.80833(14) 0.83039(13) 0.40847(7) 0.0212(4) Uani 1 1 d . . . . .
C6 C 0.81913(16) 0.83808(14) 0.35130(8) 0.0258(5) Uani 1 1 d . . . . .
H6A H 0.806728 0.777858 0.334721 0.039 Uiso 1 1 calc GR . . . .
H6B H 0.880727 0.857075 0.347103 0.039 Uiso 1 1 calc GR . . . .
H6C H 0.776877 0.884259 0.335335 0.039 Uiso 1 1 calc GR . . . .
C7 C 0.81824(16) 0.92667(14) 0.43325(9) 0.0305(5) Uani 1 1 d . . . . .
H7A H 0.774603 0.969122 0.415032 0.046 Uiso 1 1 calc GR . . . .
H7B H 0.879200 0.949914 0.431111 0.046 Uiso 1 1 calc GR . . . .
H7C H 0.807238 0.922501 0.469437 0.046 Uiso 1 1 calc GR . . . .
C8 C 0.87700(14) 0.76610(13) 0.43841(7) 0.0220(4) Uani 1 1 d . . . . .
H8A H 0.937963 0.783280 0.430472 0.026 Uiso 1 1 calc R . . . .
H8B H 0.874745 0.775827 0.475731 0.026 Uiso 1 1 calc R . . . .
C9 C 0.88401(14) 0.61158(14) 0.47532(7) 0.0208(4) Uani 1 1 d . . . . .
H9A H 0.837615 0.623766 0.498663 0.025 Uiso 1 1 calc R . . . .
H9B H 0.942370 0.633277 0.492680 0.025 Uiso 1 1 calc R . . . .
C10 C 0.88930(14) 0.50826(14) 0.46616(7) 0.0223(4) Uani 1 1 d . . . . .
H10A H 0.894681 0.476346 0.499877 0.027 Uiso 1 1 calc R . . . .
H10B H 0.944662 0.495056 0.449983 0.027 Uiso 1 1 calc R . . . .
C11 C 0.80966(14) 0.46766(13) 0.43244(7) 0.0217(4) Uani 1 1 d . . . . .
H11A H 0.822775 0.402289 0.424604 0.026 Uiso 1 1 calc R . . . .
H11B H 0.756291 0.468481 0.451651 0.026 Uiso 1 1 calc R . . . .
C12 C 0.91705(14) 0.63133(14) 0.38600(7) 0.0213(4) Uani 1 1 d . . . . .
H12A H 0.978541 0.616686 0.401875 0.026 Uiso 1 1 calc R . . . .
H12B H 0.921476 0.679983 0.359716 0.026 Uiso 1 1 calc R . . . .
C13 C 0.87326(14) 0.54334(14) 0.36018(7) 0.0213(4) Uani 1 1 d . . . . .
H13A H 0.859755 0.553945 0.322706 0.026 Uiso 1 1 calc R . . . .
H13B H 0.915751 0.490766 0.365318 0.026 Uiso 1 1 calc R . . . .
C14 C 0.72657(14) 0.46059(13) 0.34716(7) 0.0222(4) Uani 1 1 d . . . . .
H14A H 0.700008 0.411915 0.367451 0.027 Uiso 1 1 calc R . . . .
H14B H 0.761655 0.429627 0.322134 0.027 Uiso 1 1 calc R . . . .
C15 C 0.65166(14) 0.51708(14) 0.31821(7) 0.0219(4) Uani 1 1 d . . . . .
C16 C 0.57810(16) 0.45222(15) 0.29411(8) 0.0285(5) Uani 1 1 d . . . . .
H16A H 0.556433 0.413636 0.320999 0.043 Uiso 1 1 calc GR . . . .
H16B H 0.602482 0.412495 0.268610 0.043 Uiso 1 1 calc GR . . . .
H16C H 0.528196 0.488912 0.277247 0.043 Uiso 1 1 calc GR . . . .
C17 C 0.68198(15) 0.58342(15) 0.27807(7) 0.0270(5) Uani 1 1 d . . . . .
H17A H 0.629757 0.616757 0.261242 0.040 Uiso 1 1 calc GR . . . .
H17B H 0.710547 0.548199 0.252269 0.040 Uiso 1 1 calc GR . . . .
H17C H 0.725100 0.627905 0.294919 0.040 Uiso 1 1 calc GR . . . .

loop_
_atom_site_aniso_label
_atom_site_aniso_U_11
_atom_site_aniso_U_22
_atom_site_aniso_U_33
_atom_site_aniso_U_23
_atom_site_aniso_U_13
_atom_site_aniso_U_12
Ni1 0.01384(14) 0.01822(13) 0.01432(13) 0.00031(9) 0.00310(9) 0.00135(10)
Fe1 0.02603(18) 0.02351(16) 0.02255(16) 0.00138(11) 0.00157(12) 0.00618(13)
S2 0.0188(3) 0.0185(2) 0.0181(2) 0.00159(17) 0.00443(18) 0.00129(19)
S1 0.0166(3) 0.0263(3) 0.0190(2) -0.00178(18) 0.00217(18) -0.0002(2)
O2 0.0330(11) 0.0475(11) 0.0729(13) 0.0103(10) 0.0196(9) -0.0022(9)
O3 0.0480(12) 0.0539(11) 0.0255(9) -0.0030(8) 0.0054(7) 0.0055(9)
O4 0.0567(13) 0.0669(13) 0.0348(10) -0.0032(9) -0.0065(9) 0.0368(11)
O5 0.0684(15) 0.0386(10) 0.0554(12) -0.0200(9) -0.0044(10) 0.0091(10)
O1 0.0262(9) 0.0314(8) 0.0276(8) -0.0032(6) 0.0058(6) -0.0073(7)
N2 0.0158(9) 0.0217(8) 0.0156(8) 0.0003(6) 0.0042(6) 0.0009(7)
N1 0.0184(9) 0.0212(8) 0.0161(8) -0.0010(6) 0.0039(6) 0.0019(7)
C1 0.0236(13) 0.0369(13) 0.0382(13) 0.0030(10) 0.0026(10) 0.0099(11)
C2 0.0318(13) 0.0280(11) 0.0307(12) 0.0023(9) -0.0003(9) 0.0064(10)
C3 0.0427(15) 0.0378(13) 0.0246(12) -0.0024(9) 0.0011(10) 0.0158(12)
C4 0.0420(15) 0.0331(13) 0.0328(12) 0.0008(10) -0.0004(10) 0.0112(11)
C5 0.0214(11) 0.0209(9) 0.0221(10) 0.0004(8) 0.0058(8) -0.0025(8)
C6 0.0290(12) 0.0250(10) 0.0246(11) 0.0051(8) 0.0087(9) -0.0029(9)
C7 0.0327(13) 0.0239(11) 0.0360(12) -0.0027(9) 0.0088(10) -0.0066(10)
C8 0.0204(11) 0.0243(10) 0.0215(10) -0.0017(8) 0.0033(8) -0.0039(8)
C9 0.0177(10) 0.0310(11) 0.0132(9) 0.0011(8) 0.0003(7) 0.0027(8)
C10 0.0214(11) 0.0284(11) 0.0171(9) 0.0023(8) 0.0019(7) 0.0047(9)
C11 0.0240(11) 0.0211(10) 0.0202(10) 0.0034(8) 0.0039(8) 0.0049(8)
C12 0.0186(11) 0.0270(10) 0.0194(10) 0.0000(8) 0.0071(8) 0.0010(8)
C13 0.0179(10) 0.0280(10) 0.0188(10) -0.0010(8) 0.0056(7) 0.0031(8)
C14 0.0237(11) 0.0219(10) 0.0216(10) -0.0054(8) 0.0049(8) -0.0015(8)
C15 0.0228(11) 0.0270(10) 0.0161(9) -0.0020(8) 0.0027(8) -0.0021(9)
C16 0.0300(13) 0.0324(12) 0.0231(11) -0.0057(8) 0.0029(9) -0.0063(10)
C17 0.0299(12) 0.0317(11) 0.0197(10) 0.0024(8) 0.0043(8) -0.0031(10)

loop_
_atom_type_symbol
_atom_type_description
_atom_type_scat_dispersion_real
_atom_type_scat_dispersion_imag
_atom_type_scat_source
C C 0.0033 0.0016 'International Tables Vol C Tables 4.2.6.8 and 6.1.1.4'
H H 0.0000 0.0000 'International Tables Vol C Tables 4.2.6.8 and 6.1.1.4'
Fe Fe 0.3463 0.8444 'International Tables Vol C Tables 4.2.6.8 and 6.1.1.4'
N N 0.0061 0.0033 'International Tables Vol C Tables 4.2.6.8 and 6.1.1.4'
Ni Ni 0.3393 1.1124 'International Tables Vol C Tables 4.2.6.8 and 6.1.1.4'
O O 0.0106 0.0060 'International Tables Vol C Tables 4.2.6.8 and 6.1.1.4'
S S 0.1246 0.1234 'International Tables Vol C Tables 4.2.6.8 and 6.1.1.4'

loop_
_geom_angle_atom_site_label_1
_geom_angle_atom_site_label_2
_geom_angle_atom_site_label_3
_geom_angle
_geom_angle_site_symmetry_1
_geom_angle_site_symmetry_3
_geom_angle_publ_flag
S1 Ni1 S2 98.84(2) . . ?
N2 Ni1 S2 89.23(5) . . ?
N2 Ni1 S1 171.70(5) . . ?
N1 Ni1 S2 171.96(5) . . ?
N1 Ni1 S1 89.15(5) . . ?
N1 Ni1 N2 82.81(7) . . ?
C1 Fe1 S2 87.47(7) . . ?
C1 Fe1 C2 118.93(11) . . ?
C1 Fe1 C4 114.11(11) . . ?
C2 Fe1 S2 92.75(7) . . ?
C2 Fe1 C4 126.93(11) . . ?
C3 Fe1 S2 176.96(8) . . ?
C3 Fe1 C1 89.88(11) . . ?
C3 Fe1 C2 89.83(10) . . ?
C3 Fe1 C4 88.73(11) . . ?
C4 Fe1 S2 91.00(8) . . ?
Ni1 S2 Fe1 122.36(2) . . ?
C5 S2 Ni1 94.38(6) . . ?
C5 S2 Fe1 115.51(7) . . ?
O1 S1 Ni1 105.25(6) . . ?
O1 S1 C15 104.78(9) . . ?
C15 S1 Ni1 93.57(7) . . ?
C8 N2 Ni1 112.98(12) . . ?
C8 N2 C9 108.33(14) . . ?
C8 N2 C12 112.83(15) . . ?
C9 N2 Ni1 108.56(12) . . ?
C12 N2 Ni1 104.45(11) . . ?
C12 N2 C9 109.56(15) . . ?
C11 N1 Ni1 107.74(11) . . ?
C13 N1 Ni1 105.10(12) . . ?
C13 N1 C11 110.17(15) . . ?
C13 N1 C14 112.15(14) . . ?
C14 N1 Ni1 113.88(12) . . ?
C14 N1 C11 107.71(15) . . ?
O2 C1 Fe1 176.2(2) . . ?
O3 C2 Fe1 176.5(2) . . ?
O4 C3 Fe1 179.3(2) . . ?
O5 C4 Fe1 174.5(2) . . ?
C6 C5 S2 112.12(14) . . ?
C6 C5 C7 109.40(17) . . ?
C6 C5 C8 113.97(17) . . ?
C7 C5 S2 110.42(14) . . ?
C8 C5 S2 102.96(13) . . ?
C8 C5 C7 107.74(17) . . ?
C5 C6 H6A 109.5 . . ?
C5 C6 H6B 109.5 . . ?
C5 C6 H6C 109.5 . . ?
H6A C6 H6B 109.5 . . ?
H6A C6 H6C 109.5 . . ?
H6B C6 H6C 109.5 . . ?
C5 C7 H7A 109.5 . . ?
C5 C7 H7B 109.5 . . ?
C5 C7 H7C 109.5 . . ?
H7A C7 H7B 109.5 . . ?
H7A C7 H7C 109.5 . . ?
H7B C7 H7C 109.5 . . ?
N2 C8 C5 113.62(16) . . ?
N2 C8 H8A 108.8 . . ?
N2 C8 H8B 108.8 . . ?
C5 C8 H8A 108.8 . . ?
C5 C8 H8B 108.8 . . ?
H8A C8 H8B 107.7 . . ?
N2 C9 H9A 109.0 . . ?
N2 C9 H9B 109.0 . . ?
N2 C9 C10 113.06(15) . . ?
H9A C9 H9B 107.8 . . ?
C10 C9 H9A 109.0 . . ?
C10 C9 H9B 109.0 . . ?
C9 C10 H10A 108.6 . . ?
C9 C10 H10B 108.6 . . ?
C9 C10 C11 114.84(16) . . ?
H10A C10 H10B 107.5 . . ?
C11 C10 H10A 108.6 . . ?
C11 C10 H10B 108.6 . . ?
N1 C11 C10 112.63(16) . . ?
N1 C11 H11A 109.1 . . ?
N1 C11 H11B 109.1 . . ?
C10 C11 H11A 109.1 . . ?
C10 C11 H11B 109.1 . . ?
H11A C11 H11B 107.8 . . ?
N2 C12 H12A 109.7 . . ?
N2 C12 H12B 109.7 . . ?
N2 C12 C13 109.96(16) . . ?
H12A C12 H12B 108.2 . . ?
C13 C12 H12A 109.7 . . ?
C13 C12 H12B 109.7 . . ?
N1 C13 C12 110.51(15) . . ?
N1 C13 H13A 109.5 . . ?
N1 C13 H13B 109.5 . . ?
C12 C13 H13A 109.5 . . ?
C12 C13 H13B 109.5 . . ?
H13A C13 H13B 108.1 . . ?
N1 C14 H14A 109.3 . . ?
N1 C14 H14B 109.3 . . ?
N1 C14 C15 111.82(16) . . ?
H14A C14 H14B 107.9 . . ?
C15 C14 H14A 109.3 . . ?
C15 C14 H14B 109.3 . . ?
C14 C15 S1 104.48(13) . . ?
C14 C15 C16 109.59(17) . . ?
C14 C15 C17 114.83(18) . . ?
C16 C15 S1 109.18(15) . . ?
C17 C15 S1 107.53(14) . . ?
C17 C15 C16 110.90(16) . . ?
C15 C16 H16A 109.5 . . ?
C15 C16 H16B 109.5 . . ?
C15 C16 H16C 109.5 . . ?
H16A C16 H16B 109.5 . . ?
H16A C16 H16C 109.5 . . ?
H16B C16 H16C 109.5 . . ?
C15 C17 H17A 109.5 . . ?
C15 C17 H17B 109.5 . . ?
C15 C17 H17C 109.5 . . ?
H17A C17 H17B 109.5 . . ?
H17A C17 H17C 109.5 . . ?
H17B C17 H17C 109.5 . . ?

loop_
_geom_bond_atom_site_label_1
_geom_bond_atom_site_label_2
_geom_bond_distance
_geom_bond_site_symmetry_2
_geom_bond_publ_flag
Ni1 S2 2.1742(5) . ?
Ni1 S1 2.1533(5) . ?
Ni1 N2 1.9668(17) . ?
Ni1 N1 1.9439(16) . ?
Fe1 S2 2.3431(6) . ?
Fe1 C1 1.798(3) . ?
Fe1 C2 1.801(2) . ?
Fe1 C3 1.761(2) . ?
Fe1 C4 1.804(2) . ?
S2 C5 1.861(2) . ?
S1 O1 1.5211(15) . ?
S1 C15 1.851(2) . ?
O2 C1 1.148(3) . ?
O3 C2 1.156(3) . ?
O4 C3 1.146(3) . ?
O5 C4 1.143(3) . ?
N2 C8 1.489(2) . ?
N2 C9 1.506(2) . ?
N2 C12 1.501(2) . ?
N1 C11 1.507(2) . ?
N1 C13 1.497(2) . ?
N1 C14 1.505(2) . ?
C5 C6 1.525(3) . ?
C5 C7 1.534(3) . ?
C5 C8 1.534(3) . ?
C6 H6A 0.9800 . ?
C6 H6B 0.9800 . ?
C6 H6C 0.9800 . ?
C7 H7A 0.9800 . ?
C7 H7B 0.9800 . ?
C7 H7C 0.9800 . ?
C8 H8A 0.9900 . ?
C8 H8B 0.9900 . ?
C9 H9A 0.9900 . ?
C9 H9B 0.9900 . ?
C9 C10 1.514(3) . ?
C10 H10A 0.9900 . ?
C10 H10B 0.9900 . ?
C10 C11 1.520(3) . ?
C11 H11A 0.9900 . ?
C11 H11B 0.9900 . ?
C12 H12A 0.9900 . ?
C12 H12B 0.9900 . ?
C12 C13 1.550(3) . ?
C13 H13A 0.9900 . ?
C13 H13B 0.9900 . ?
C14 H14A 0.9900 . ?
C14 H14B 0.9900 . ?
C14 C15 1.519(3) . ?
C15 C16 1.528(3) . ?
C15 C17 1.527(3) . ?
C16 H16A 0.9800 . ?
C16 H16B 0.9800 . ?
C16 H16C 0.9800 . ?
C17 H17A 0.9800 . ?
C17 H17B 0.9800 . ?
C17 H17C 0.9800 . ?

loop_
_geom_torsion_atom_site_label_1
_geom_torsion_atom_site_label_2
_geom_torsion_atom_site_label_3
_geom_torsion_atom_site_label_4
_geom_torsion
_geom_torsion_site_symmetry_1
_geom_torsion_site_symmetry_2
_geom_torsion_site_symmetry_3
_geom_torsion_site_symmetry_4
_geom_torsion_publ_flag
Ni1 S2 C5 C6 73.15(14) . . . . ?
Ni1 S2 C5 C7 -164.58(13) . . . . ?
Ni1 S2 C5 C8 -49.78(12) . . . . ?
Ni1 S1 C15 C14 51.15(13) . . . . ?
Ni1 S1 C15 C16 168.32(13) . . . . ?
Ni1 S1 C15 C17 -71.28(13) . . . . ?
Ni1 N2 C8 C5 -22.9(2) . . . . ?
Ni1 N2 C9 C10 68.67(17) . . . . ?
Ni1 N2 C12 C13 -34.57(17) . . . . ?
Ni1 N1 C11 C10 -71.49(17) . . . . ?
Ni1 N1 C13 C12 33.99(17) . . . . ?
Ni1 N1 C14 C15 18.80(19) . . . . ?
Fe1 S2 C5 C6 -56.00(15) . . . . ?
Fe1 S2 C5 C7 66.27(15) . . . . ?
Fe1 S2 C5 C8 -178.93(10) . . . . ?
S2 C5 C8 N2 50.29(18) . . . . ?
O1 S1 C15 C14 -55.64(15) . . . . ?
O1 S1 C15 C16 61.52(15) . . . . ?
O1 S1 C15 C17 -178.08(13) . . . . ?
N2 C9 C10 C11 -49.6(2) . . . . ?
N2 C12 C13 N1 0.8(2) . . . . ?
N1 C14 C15 S1 -48.29(18) . . . . ?
N1 C14 C15 C16 -165.17(16) . . . . ?
N1 C14 C15 C17 69.2(2) . . . . ?
C6 C5 C8 N2 -71.4(2) . . . . ?
C7 C5 C8 N2 167.01(16) . . . . ?
C8 N2 C9 C10 -168.30(17) . . . . ?
C8 N2 C12 C13 -157.66(16) . . . . ?
C9 N2 C8 C5 -143.18(17) . . . . ?
C9 N2 C12 C13 81.56(19) . . . . ?
C9 C10 C11 N1 50.9(2) . . . . ?
C11 N1 C13 C12 -81.82(19) . . . . ?
C11 N1 C14 C15 138.23(17) . . . . ?
C12 N2 C8 C5 95.3(2) . . . . ?
C12 N2 C9 C10 -44.8(2) . . . . ?
C13 N1 C11 C10 42.6(2) . . . . ?
C13 N1 C14 C15 -100.39(19) . . . . ?
C14 N1 C11 C10 165.25(16) . . . . ?
C14 N1 C13 C12 158.22(16) . . . . ?

loop_
_platon_squeeze_void_nr
_platon_squeeze_void_average_x
_platon_squeeze_void_average_y
_platon_squeeze_void_average_z
_platon_squeeze_void_volume
_platon_squeeze_void_count_electrons
_platon_squeeze_void_content
1 0.750 0.250 0.318 860 246 ' '
2 0.250 0.750 0.154 860 246 ' '
